data_7239490
loop_
_publ_author_name
'Alcaine, Ana'
'Marqu\'es-L\'opez, Eugenia'
'Herrera, Raquel P.'

_publ_section_title
;
 Synthesis of interesting \b-nitrohydrazides through a thiourea
 organocatalysed aza-Michael addition
;
_journal_issue 19
_journal_name_full 'RSC Adv.'
_journal_page_first 9856
_journal_paper_doi 10.1039/C3RA47925K
_journal_volume 4
_journal_year 2014
_chemical_absolute_configuration ad
_chemical_formula_moiety 'C16 H16 N4 O6'
_chemical_formula_sum 'C16 H16 N4 O6'
_chemical_formula_weight 360.33
_space_group_IT_number 4
_space_group_name_Hall 'P 2yb'
_space_group_name_H-M_alt 'P 1 21 1'
_symmetry_cell_setting monoclinic
_symmetry_space_group_name_H-M 'P 1 21 1'
_atom_sites_solution_hydrogens geom
_atom_sites_solution_primary direct
_atom_sites_solution_secondary difmap
_audit_creation_date 2013-09-09T14:26:07-00:00
_audit_creation_method 'WinGX routine CIF_UPDATE'
_cell_angle_alpha 90
_cell_angle_beta 102.463(2)
_cell_angle_gamma 90
_cell_formula_units_Z 2
_cell_length_a 5.0171(2)
_cell_length_b 16.1781(6)
_cell_length_c 10.3154(4)
_cell_measurement_reflns_used 4178
_cell_measurement_temperature 295(2)
_cell_measurement_theta_max 67.6
_cell_measurement_theta_min 5.17
_cell_volume 817.54(6)
_computing_cell_refinement 'Bruker SAINT'
_computing_data_collection 'Bruker APEX2'
_computing_data_reduction 'Bruker SAINT'
_computing_molecular_graphics 'Bruker SHELXTL'
_computing_publication_material 'Bruker SHELXTL'
_computing_structure_refinement 'SHELXL-97 (Sheldrick, 2008)'
_computing_structure_solution 'SHELXS-97 (Sheldrick, 2008)'
_diffrn_ambient_temperature 295(2)
_diffrn_measured_fraction_theta_full 0.987
_diffrn_measured_fraction_theta_max 0.932
_diffrn_measurement_device_type 'Bruker APEX-II CCD'
_diffrn_measurement_method '\f and \w scans'
_diffrn_radiation_monochromator graphite
_diffrn_radiation_type CuK\a
_diffrn_radiation_wavelength 1.54178
_diffrn_reflns_av_unetI/netI 0.028
_diffrn_reflns_limit_h_max 5
_diffrn_reflns_limit_h_min -6
_diffrn_reflns_limit_k_max 15
_diffrn_reflns_limit_k_min -18
_diffrn_reflns_limit_l_max 12
_diffrn_reflns_limit_l_min 0
_diffrn_reflns_number 2471
_diffrn_reflns_theta_full 25
_diffrn_reflns_theta_max 67.88
_diffrn_reflns_theta_min 5.17
_exptl_absorpt_coefficient_mu 0.97
_exptl_absorpt_correction_type none
_exptl_crystal_colour colorless
_exptl_crystal_density_diffrn 1.464
_exptl_crystal_density_method 'not measured'
_exptl_crystal_description prisms
_exptl_crystal_F_000 376
_exptl_crystal_size_max 0.25
_exptl_crystal_size_mid 0.15
_exptl_crystal_size_min 0.15
_refine_diff_density_max 0.396
_refine_diff_density_min -0.275
_refine_diff_density_rms 0.067
_refine_ls_abs_structure_details 'Flack H D (1983), Acta Cryst. A39, 876-881, 1042 Friedel pairs'
_refine_ls_abs_structure_Flack 0.0(3)
_refine_ls_extinction_method none
_refine_ls_goodness_of_fit_ref 1.038
_refine_ls_hydrogen_treatment constr
_refine_ls_matrix_type full
_refine_ls_number_parameters 236
_refine_ls_number_reflns 2471
_refine_ls_number_restraints 1
_refine_ls_restrained_S_all 1.038
_refine_ls_R_factor_all 0.0617
_refine_ls_R_factor_gt 0.0598
_refine_ls_shift/su_max 0
_refine_ls_shift/su_mean 0
_refine_ls_structure_factor_coef Fsqd
_refine_ls_weighting_details 'calc w=1/[\s^2^(Fo^2^)+(0.1291P)^2^+0.0000P] where P=(Fo^2^+2Fc^2^)/3'
_refine_ls_weighting_scheme calc
_refine_ls_wR_factor_gt 0.148
_refine_ls_wR_factor_ref 0.1503
_reflns_number_gt 2342
_reflns_number_total 2471
_reflns_threshold_expression >2sigma(I)
_cod_data_source_file c3ra47925k.txt
_cod_data_source_block 1
_cod_original_cell_volume 817.54(5)
_cod_original_sg_symbol_H-M P21
_cod_database_code 7239490

loop_
_symmetry_equiv_pos_as_xyz
'x, y, z'
'-x, y+1/2, -z'

loop_
_atom_site_label
_atom_site_type_symbol
_atom_site_fract_x
_atom_site_fract_y
_atom_site_fract_z
_atom_site_U_iso_or_equiv
_atom_site_adp_type
_atom_site_occupancy
_atom_site_symmetry_multiplicity
_atom_site_calc_flag
_atom_site_refinement_flags
C1 C 0.2415(5) 0.28663(19) -0.1862(3) 0.0312(6) Uani 1 1 d .
C2 C 0.4412(5) 0.34480(17) -0.1328(3) 0.0283(6) Uani 1 1 d .
C3 C 0.5956(6) 0.3792(2) -0.2171(3) 0.0361(7) Uani 1 1 d .
H3 H 0.7331 0.4168 -0.1834 0.043 Uiso 1 1 calc R
C4 C 0.5466(7) 0.3580(2) -0.3495(3) 0.0439(8) Uani 1 1 d .
H4 H 0.6524 0.3809 -0.404 0.053 Uiso 1 1 calc R
C5 C 0.3423(7) 0.3031(2) -0.4014(3) 0.0407(7) Uani 1 1 d .
H5 H 0.3076 0.2899 -0.4912 0.049 Uiso 1 1 calc R
C6 C 0.1877(6) 0.2674(2) -0.3198(3) 0.0390(7) Uani 1 1 d .
H6 H 0.0484 0.2306 -0.355 0.047 Uiso 1 1 calc R
O7 O 0.1067(4) 0.25172(14) -0.0975(2) 0.0395(5) Uani 1 1 d .
C8 C -0.0676(7) 0.1836(2) -0.1432(3) 0.0421(8) Uani 1 1 d .
H81 H -0.1266 0.1589 -0.0696 0.063 Uiso 1 1 calc R
H82 H 0.03 0.1435 -0.1835 0.063 Uiso 1 1 calc R
H83 H -0.2236 0.2025 -0.2074 0.063 Uiso 1 1 calc R
C9 C 0.4880(5) 0.36665(18) 0.0135(3) 0.0300(6) Uani 1 1 d .
H9 H 0.3113 0.3745 0.0378 0.036 Uiso 1 1 calc R
C10 C 0.6424(6) 0.2969(2) 0.0967(3) 0.0371(7) Uani 1 1 d .
H101 H 0.5834 0.2447 0.0537 0.045 Uiso 1 1 calc R
H102 H 0.8355 0.303 0.0983 0.045 Uiso 1 1 calc R
N11 N 0.6050(6) 0.29342(18) 0.2372(2) 0.0441(7) Uani 1 1 d .
O12 O 0.7840(7) 0.2617(3) 0.3191(3) 0.0830(11) Uani 1 1 d .
O13 O 0.3925(6) 0.3185(2) 0.2615(3) 0.0645(8) Uani 1 1 d .
N14 N 0.6449(5) 0.44399(17) 0.0366(2) 0.0364(6) Uani 1 1 d .
H14 H 0.679 0.4738 -0.027 0.044 Uiso 1 1 calc R
N15 N 0.7348(5) 0.46525(16) 0.1713(2) 0.0340(6) Uani 1 1 d .
H15 H 0.9031 0.4574 0.2092 0.041 Uiso 1 1 calc R
C16 C 0.5641(5) 0.49758(18) 0.2427(3) 0.0307(6) Uani 1 1 d .
O17 O 0.3201(4) 0.50643(14) 0.1961(2) 0.0430(6) Uani 1 1 d .
C18 C 0.6887(5) 0.52225(18) 0.3823(3) 0.0310(6) Uani 1 1 d .
C19 C 0.9304(6) 0.4882(2) 0.4560(3) 0.0406(7) Uani 1 1 d .
H19 H 1.0263 0.4496 0.4173 0.049 Uiso 1 1 calc R
C20 C 1.0266(6) 0.5118(2) 0.5859(3) 0.0452(8) Uani 1 1 d .
H20 H 1.186 0.4888 0.6356 0.054 Uiso 1 1 calc R
C21 C 0.8851(7) 0.5697(2) 0.6412(3) 0.0412(7) Uani 1 1 d .
C22 C 0.6480(7) 0.6049(2) 0.5712(3) 0.0447(8) Uani 1 1 d .
H22 H 0.5553 0.6443 0.6101 0.054 Uiso 1 1 calc R
C23 C 0.5516(6) 0.5800(2) 0.4419(3) 0.0393(7) Uani 1 1 d .
H23 H 0.3901 0.6026 0.3935 0.047 Uiso 1 1 calc R
N24 N 0.9851(7) 0.5937(2) 0.7797(3) 0.0591(9) Uani 1 1 d .
O25 O 1.2114(7) 0.5725(3) 0.8367(3) 0.0936(12) Uani 1 1 d .
O26 O 0.8346(8) 0.6359(3) 0.8322(3) 0.0938(12) Uani 1 1 d .

loop_
_atom_site_aniso_label
_atom_site_aniso_U_11
_atom_site_aniso_U_22
_atom_site_aniso_U_33
_atom_site_aniso_U_23
_atom_site_aniso_U_13
_atom_site_aniso_U_12
C1 0.0328(13) 0.0391(16) 0.0214(13) 0.0008(12) 0.0053(10) 0.0027(12)
C2 0.0309(13) 0.0341(16) 0.0197(13) 0.0022(11) 0.0051(10) 0.0040(10)
C3 0.0387(15) 0.0384(17) 0.0329(16) 0.0030(12) 0.0115(12) -0.0003(13)
C4 0.0528(18) 0.053(2) 0.0300(17) 0.0080(15) 0.0185(14) 0.0074(16)
C5 0.0539(17) 0.050(2) 0.0178(13) -0.0007(12) 0.0063(12) 0.0112(15)
C6 0.0417(14) 0.0472(19) 0.0254(15) -0.0069(13) 0.0015(11) -0.0001(13)
O7 0.0456(11) 0.0482(13) 0.0254(10) -0.0064(9) 0.0090(8) -0.0152(10)
C8 0.0485(17) 0.0434(19) 0.0331(16) -0.0081(14) 0.0064(13) -0.0087(14)
C9 0.0302(12) 0.0362(15) 0.0234(14) -0.0013(12) 0.0054(10) -0.0013(12)
C10 0.0448(15) 0.0443(18) 0.0226(14) 0.0031(12) 0.0080(12) -0.0008(13)
N11 0.0552(16) 0.0500(18) 0.0264(13) 0.0026(12) 0.0072(12) -0.0115(13)
O12 0.0848(19) 0.121(3) 0.0350(14) 0.0279(17) -0.0048(14) 0.005(2)
O13 0.0773(18) 0.080(2) 0.0443(14) 0.0070(14) 0.0310(13) -0.0023(16)
N14 0.0441(13) 0.0440(15) 0.0224(12) -0.0011(11) 0.0100(10) -0.0102(11)
N15 0.0292(11) 0.0439(15) 0.0273(13) -0.0081(11) 0.0028(9) -0.0042(10)
C16 0.0290(12) 0.0292(15) 0.0334(14) -0.0022(12) 0.0058(11) -0.0041(11)
O17 0.0302(10) 0.0567(15) 0.0392(11) -0.0058(10) 0.0009(8) 0.0053(9)
C18 0.0352(13) 0.0299(15) 0.0283(14) 0.0000(12) 0.0075(11) -0.0031(12)
C19 0.0376(14) 0.0491(18) 0.0345(17) -0.0050(14) 0.0060(12) 0.0057(13)
C20 0.0393(15) 0.055(2) 0.0361(17) 0.0013(16) -0.0026(13) 0.0004(15)
C21 0.0525(17) 0.0426(18) 0.0278(16) -0.0027(13) 0.0069(13) -0.0118(14)
C22 0.0593(19) 0.039(2) 0.0362(17) -0.0070(13) 0.0119(15) 0.0060(15)
C23 0.0435(14) 0.0399(18) 0.0329(16) 0.0016(14) 0.0048(12) 0.0075(14)
N24 0.077(2) 0.062(2) 0.0324(16) -0.0065(15) -0.0017(15) -0.0085(18)
O25 0.099(2) 0.120(3) 0.0445(17) -0.0201(19) -0.0231(17) 0.020(2)
O26 0.112(3) 0.118(3) 0.0481(18) -0.0362(19) 0.0101(18) 0.015(2)

loop_
_atom_type_symbol
_atom_type_description
_atom_type_scat_dispersion_real
_atom_type_scat_dispersion_imag
_atom_type_scat_source
C C 0.0181 0.0091 'International Tables Vol C Tables 4.2.6.8 and 6.1.1.4'
H H 0 0 'International Tables Vol C Tables 4.2.6.8 and 6.1.1.4'
N N 0.0311 0.018 'International Tables Vol C Tables 4.2.6.8 and 6.1.1.4'
O O 0.0492 0.0322 'International Tables Vol C Tables 4.2.6.8 and 6.1.1.4'

loop_
_geom_angle_atom_site_label_1
_geom_angle_atom_site_label_2
_geom_angle_atom_site_label_3
_geom_angle
O7 C1 C6 123.7(3)
O7 C1 C2 115.4(2)
C6 C1 C2 120.9(2)
C1 C2 C3 117.9(2)
C1 C2 C9 119.5(2)
C3 C2 C9 122.5(3)
C4 C3 C2 120.9(3)
C4 C3 H3 119.6
C2 C3 H3 119.6
C5 C4 C3 120.3(3)
C5 C4 H4 119.8
C3 C4 H4 119.8
C4 C5 C6 120.0(3)
C4 C5 H5 120
C6 C5 H5 120
C1 C6 C5 119.8(3)
C1 C6 H6 120.1
C5 C6 H6 120.1
C1 O7 C8 117.0(2)
O7 C8 H81 109.5
O7 C8 H82 109.5
H81 C8 H82 109.5
O7 C8 H83 109.5
H81 C8 H83 109.5
H82 C8 H83 109.5
N14 C9 C2 108.7(2)
N14 C9 C10 110.5(2)
C2 C9 C10 109.8(2)
N14 C9 H9 109.3
C2 C9 H9 109.3
C10 C9 H9 109.3
N11 C10 C9 114.6(3)
N11 C10 H101 108.6
C9 C10 H101 108.6
N11 C10 H102 108.6
C9 C10 H102 108.6
H101 C10 H102 107.6
O12 N11 O13 123.4(3)
O12 N11 C10 117.5(3)
O13 N11 C10 118.9(3)
N15 N14 C9 114.4(2)
N15 N14 H14 122.8
C9 N14 H14 122.8
C16 N15 N14 121.8(2)
C16 N15 H15 119.1
N14 N15 H15 119.1
O17 C16 N15 122.0(3)
O17 C16 C18 121.5(3)
N15 C16 C18 116.5(2)
C23 C18 C19 118.7(3)
C23 C18 C16 117.7(2)
C19 C18 C16 123.5(3)
C20 C19 C18 120.1(3)
C20 C19 H19 119.9
C18 C19 H19 119.9
C21 C20 C19 119.3(3)
C21 C20 H20 120.3
C19 C20 H20 120.3
C20 C21 C22 122.1(3)
C20 C21 N24 119.3(3)
C22 C21 N24 118.6(3)
C21 C22 C23 118.1(3)
C21 C22 H22 121
C23 C22 H22 121
C22 C23 C18 121.6(3)
C22 C23 H23 119.2
C18 C23 H23 119.2
O25 N24 O26 123.1(3)
O25 N24 C21 119.2(4)
O26 N24 C21 117.7(3)

loop_
_geom_bond_atom_site_label_1
_geom_bond_atom_site_label_2
_geom_bond_distance
C1 O7 1.372(3)
C1 C6 1.382(4)
C1 C2 1.398(4)
C2 C3 1.399(4)
C2 C9 1.519(4)
C3 C4 1.377(4)
C3 H3 0.93
C4 C5 1.375(5)
C4 H4 0.93
C5 C6 1.387(5)
C5 H5 0.93
C6 H6 0.93
O7 C8 1.422(4)
C8 H81 0.96
C8 H82 0.96
C8 H83 0.96
C9 N14 1.470(4)
C9 C10 1.524(4)
C9 H9 0.98
C10 N11 1.503(4)
C10 H101 0.97
C10 H102 0.97
N11 O12 1.206(4)
N11 O13 1.216(4)
N14 N15 1.408(3)
N14 H14 0.86
N15 C16 1.349(4)
N15 H15 0.86
C16 O17 1.223(3)
C16 C18 1.495(4)
C18 C23 1.380(4)
C18 C19 1.398(4)
C19 C20 1.376(5)
C19 H19 0.93
C20 C21 1.372(5)
C20 H20 0.93
C21 C22 1.374(5)
C21 N24 1.462(4)
C22 C23 1.377(5)
C22 H22 0.93
C23 H23 0.93
N24 O25 1.210(5)
N24 O26 1.226(5)

loop_
_geom_torsion_atom_site_label_1
_geom_torsion_atom_site_label_2
_geom_torsion_atom_site_label_3
_geom_torsion_atom_site_label_4
_geom_torsion
O7 C1 C2 C3 176.6(2)
C6 C1 C2 C3 -3.7(4)
O7 C1 C2 C9 -1.8(4)
C6 C1 C2 C9 177.9(3)
C1 C2 C3 C4 1.8(4)
C9 C2 C3 C4 -179.8(3)
C2 C3 C4 C5 0.7(5)
C3 C4 C5 C6 -1.4(5)
O7 C1 C6 C5 -177.2(3)
C2 C1 C6 C5 3.1(5)
C4 C5 C6 C1 -0.5(5)
C6 C1 O7 C8 9.6(4)
C2 C1 O7 C8 -170.7(3)
C1 C2 C9 N14 -163.8(2)
C3 C2 C9 N14 17.8(4)
C1 C2 C9 C10 75.2(3)
C3 C2 C9 C10 -103.1(3)
N14 C9 C10 N11 83.6(3)
C2 C9 C10 N11 -156.5(2)
C9 C10 N11 O12 -154.5(3)
C9 C10 N11 O13 29.2(4)
C2 C9 N14 N15 -171.7(2)
C10 C9 N14 N15 -51.2(3)
C9 N14 N15 C16 -76.5(4)
N14 N15 C16 O17 3.6(4)
N14 N15 C16 C18 -176.4(3)
O17 C16 C18 C23 -22.2(4)
N15 C16 C18 C23 157.8(3)
O17 C16 C18 C19 155.8(3)
N15 C16 C18 C19 -24.2(4)
C23 C18 C19 C20 0.5(5)
C16 C18 C19 C20 -177.4(3)
C18 C19 C20 C21 -0.9(5)
C19 C20 C21 C22 0.4(5)
C19 C20 C21 N24 179.0(3)
C20 C21 C22 C23 0.5(5)
N24 C21 C22 C23 -178.2(3)
C21 C22 C23 C18 -0.8(5)
C19 C18 C23 C22 0.4(5)
C16 C18 C23 C22 178.5(3)
C20 C21 N24 O25 11.6(6)
C22 C21 N24 O25 -169.7(4)
C20 C21 N24 O26 -169.3(4)
C22 C21 N24 O26 9.4(6)
